data_4000493
_publ_section_title
;
Crystal structure of (C6H14N2)Sc4F2(PO4)4.4H2O
;
_journal_name_full 'Chemistry of Materials'
_journal_paper_doi 10.1021/cm048764r
_journal_year 2004
_chemical_formula_sum 'C6 H22 F2 N2 O20 P4 Sc4'
_chemical_formula_weight 783.98
_chemical_name_common 'scandium fluorophosphate'
_space_group_IT_number 14
_symmetry_cell_setting monoclinic
_symmetry_space_group_name_Hall '-P 2yn'
_symmetry_space_group_name_H-M 'P 1 21/n 1'
_atom_sites_solution_hydrogens geom
_atom_sites_solution_primary direct
_atom_sites_solution_secondary difmap
_cell_angle_alpha 90.00
_cell_angle_beta 102.761(3)
_cell_angle_gamma 90.00
_cell_formula_units_Z 4
_cell_length_a 10.2826(16)
_cell_length_b 12.6977(19)
_cell_length_c 17.864(3)
_cell_measurement_reflns_used 2021
_cell_measurement_temperature 173(2)
_cell_measurement_theta_max 27.52
_cell_measurement_theta_min 1.98
_cell_volume 2274.8(6)
_diffrn_ambient_temperature 173(2)
_diffrn_detector_area_resol_mean ?
_diffrn_measurement_device_type 'Bruker SMART CCD'
_diffrn_measurement_method ?
_diffrn_radiation_monochromator graphite
_diffrn_radiation_source 'fine-focus sealed tube'
_diffrn_radiation_type MoK\a
_diffrn_radiation_wavelength 0.71073
_diffrn_reflns_av_R_equivalents 0.0000
_diffrn_reflns_av_sigmaI/netI 0.0675
_diffrn_reflns_limit_h_max 13
_diffrn_reflns_limit_h_min -13
_diffrn_reflns_limit_k_max 16
_diffrn_reflns_limit_k_min 0
_diffrn_reflns_limit_l_max 23
_diffrn_reflns_limit_l_min 0
_diffrn_reflns_number 5236
_diffrn_reflns_theta_max 27.52
_diffrn_reflns_theta_min 1.98
_diffrn_standards_decay_% ?
_diffrn_standards_interval_count ?
_diffrn_standards_interval_time ?
_diffrn_standards_number ?
_exptl_absorpt_coefficient_mu 1.539
_exptl_absorpt_correction_T_max 0.9410
_exptl_absorpt_correction_T_min 0.8019
_exptl_absorpt_correction_type multi-scan
_exptl_absorpt_process_details 'SADABS (Sheldrick, 2000)'
_exptl_crystal_colour colourless
_exptl_crystal_density_diffrn 2.289
_exptl_crystal_density_meas ?
_exptl_crystal_density_method 'not measured'
_exptl_crystal_description block
_exptl_crystal_F_000 1576
_exptl_crystal_size_max 0.15
_exptl_crystal_size_mid 0.08
_exptl_crystal_size_min 0.04
_refine_ls_extinction_coef ?
_refine_ls_extinction_method none
_refine_ls_goodness_of_fit_ref 1.060
_refine_ls_hydrogen_treatment mixed
_refine_ls_matrix_type full
_refine_ls_number_parameters 428
_refine_ls_number_reflns 5236
_refine_ls_number_restraints 289
_refine_ls_restrained_S_all 1.043
_refine_ls_R_factor_all 0.0605
_refine_ls_R_factor_gt 0.0418
_refine_ls_shift/su_max 0.003
_refine_ls_shift/su_mean 0.000
_refine_ls_structure_factor_coef Fsqd
_refine_ls_weighting_details 'calc w=1/[\s^2^(Fo^2^)+(0.0390P)^2^+3.2242P] where P=(Fo^2^+2Fc^2^)/3'
_refine_ls_weighting_scheme calc
_refine_ls_wR_factor_gt 0.0981
_refine_ls_wR_factor_ref 0.1065
_reflns_number_gt 4072
_reflns_number_total 5236
_reflns_threshold_expression >2sigma(I)
_cod_depositor_comments
;
The following automatic conversions were performed:
'_symmetry_cell_setting' value 'Monoclinic' changed to 'monoclinic'
according to '/home/saulius/struct/CIF-dictionaries/cif_core.dic'
dictionary named 'cif_core.dic' version 2.4.1 from 2010-06-29.

Automatic conversion script
Id: cif_fix_enum 1527 2010-12-29 10:47:43Z saulius 
;
_cod_original_sg_symbol_H-M P21/n
_cod_database_code 4000493

loop_
_symmetry_equiv_pos_as_xyz
'x, y, z'
'-x+1/2, y+1/2, -z+1/2'
'-x, -y, -z'
'x-1/2, -y-1/2, z-1/2'

loop_
_atom_site_label
_atom_site_type_symbol
_atom_site_fract_x
_atom_site_fract_y
_atom_site_fract_z
_atom_site_U_iso_or_equiv
_atom_site_adp_type
_atom_site_occupancy
_atom_site_symmetry_multiplicity
_atom_site_calc_flag
_atom_site_refinement_flags
_atom_site_disorder_assembly
_atom_site_disorder_group
Sc1 Sc 0.43963(6) 0.02145(5) 0.12748(4) 0.00639(15) Uani 1 1 d . . .
Sc2 Sc 0.24602(6) 0.06920(5) 0.27905(4) 0.00688(15) Uani 1 1 d . . .
Sc3 Sc -0.03105(6) -0.11361(5) 0.20811(4) 0.00797(15) Uani 1 1 d . . .
Sc4 Sc 0.13449(6) -0.14671(5) 0.57684(4) 0.00753(15) Uani 1 1 d . . .
P1 P 0.70051(9) -0.08870(7) 0.05789(5) 0.00690(19) Uani 1 1 d . . .
P2 P 0.56465(9) 0.11791(7) 0.30734(5) 0.00680(18) Uani 1 1 d . . .
P3 P 0.27720(9) -0.16149(7) 0.20083(5) 0.00729(19) Uani 1 1 d . . .
P4 P 0.08021(9) -0.04650(7) 0.39262(5) 0.00769(19) Uani 1 1 d . . .
F1 F 0.2896(2) 0.08579(16) 0.17319(11) 0.0128(4) Uani 1 1 d . . .
F2 F 0.0533(2) 0.03385(16) 0.22052(12) 0.0142(5) Uani 1 1 d . . .
O1 O 0.6799(2) -0.0280(2) -0.01784(14) 0.0121(5) Uani 1 1 d . . .
O2 O 0.8444(2) -0.0761(2) 0.10414(14) 0.0108(5) Uani 1 1 d . . .
O3 O 0.6035(2) -0.0491(2) 0.10543(15) 0.0147(6) Uani 1 1 d . . .
O4 O 0.6739(3) -0.20601(19) 0.03945(14) 0.0120(5) Uani 1 1 d . . .
O5 O 0.5862(2) 0.23248(19) 0.28453(15) 0.0110(5) Uani 1 1 d . . .
O6 O 0.5594(2) 0.04618(19) 0.23786(14) 0.0108(5) Uani 1 1 d . . .
O7 O 0.6838(2) 0.08744(19) 0.37212(14) 0.0096(5) Uani 1 1 d . . .
O8 O 0.4356(2) 0.10740(19) 0.33670(14) 0.0108(5) Uani 1 1 d . . .
O9 O 0.1289(2) -0.1569(2) 0.16205(15) 0.0122(5) Uani 1 1 d . . .
O10 O 0.3627(3) -0.12747(19) 0.14390(14) 0.0116(5) Uani 1 1 d . . .
O11 O 0.3183(2) -0.27455(19) 0.22654(15) 0.0109(5) Uani 1 1 d . . .
O12 O 0.3062(2) -0.08703(19) 0.27029(14) 0.0106(5) Uani 1 1 d . . .
O13 O 0.0541(2) -0.12693(19) 0.32717(14) 0.0094(5) Uani 1 1 d . . .
O14 O 0.1833(2) 0.03707(19) 0.37974(14) 0.0108(5) Uani 1 1 d . . .
O15 O -0.0514(2) 0.01014(19) 0.39375(15) 0.0109(5) Uani 1 1 d . . .
O16 O 0.1333(3) -0.1013(2) 0.46887(14) 0.0127(5) Uani 1 1 d . . .
O17 O 0.4907(3) 0.1828(2) 0.10455(15) 0.0141(6) Uani 1 1 d D . .
H17A H 0.491(4) 0.229(2) 0.1349(17) 0.021 Uiso 1 1 d D . .
H17B H 0.444(4) 0.202(3) 0.0652(14) 0.021 Uiso 1 1 d D . .
O18 O -0.2005(3) -0.0638(2) 0.25640(15) 0.0153(6) Uani 1 1 d D . .
H18A H -0.268(3) -0.033(3) 0.240(2) 0.023 Uiso 1 1 d D . .
H18B H -0.169(4) -0.040(3) 0.2976(14) 0.023 Uiso 1 1 d D . .
O19 O -0.0703(3) -0.2051(2) 0.56534(16) 0.0148(6) Uani 1 1 d D . .
H19A H -0.079(4) -0.2597(18) 0.586(2) 0.022 Uiso 1 1 d D . .
H19B H -0.108(4) -0.162(2) 0.585(2) 0.022 Uiso 1 1 d D . .
O20 O 0.1433(3) -0.2240(2) 0.69211(17) 0.0212(6) Uani 1 1 d D . .
H20A H 0.2203(18) -0.233(3) 0.710(3) 0.032 Uiso 1 1 d D . .
H20B H 0.109(4) -0.2802(18) 0.685(3) 0.032 Uiso 1 1 d D . .
N1 N 0.0909(10) 0.7116(8) 0.0098(5) 0.0346(14) Uani 0.627(5) 1 d PDU A 1
H1C H 0.1296 0.6960 0.0607 0.041 Uiso 0.627(5) 1 calc PR A 1
N2 N -0.0137(5) 0.7521(4) -0.1254(3) 0.0163(13) Uani 0.627(5) 1 d PDU A 1
H2C H -0.0528 0.7675 -0.1763 0.020 Uiso 0.627(5) 1 calc PR A 1
C1 C -0.0554(6) 0.7132(7) 0.0011(4) 0.0301(18) Uani 0.627(5) 1 d PDU A 1
H1A H -0.0812 0.7720 0.0311 0.036 Uiso 0.627(5) 1 calc PR A 1
H1B H -0.0855 0.6465 0.0205 0.036 Uiso 0.627(5) 1 calc PR A 1
C2 C -0.1206(8) 0.7266(8) -0.0831(5) 0.027(2) Uani 0.627(5) 1 d PDU A 1
H2A H -0.1670 0.6609 -0.1035 0.032 Uiso 0.627(5) 1 calc PR A 1
H2B H -0.1869 0.7843 -0.0897 0.032 Uiso 0.627(5) 1 calc PR A 1
C3 C 0.1315(7) 0.6294(6) -0.0391(4) 0.0288(18) Uani 0.627(5) 1 d PDU A 1
H3A H 0.0962 0.5600 -0.0277 0.035 Uiso 0.627(5) 1 calc PR A 1
H3B H 0.2299 0.6248 -0.0289 0.035 Uiso 0.627(5) 1 calc PR A 1
C4 C 0.0759(7) 0.6587(6) -0.1225(4) 0.0277(18) Uani 0.627(5) 1 d PDU A 1
H4A H 0.1498 0.6757 -0.1478 0.033 Uiso 0.627(5) 1 calc PR A 1
H4B H 0.0252 0.5987 -0.1499 0.033 Uiso 0.627(5) 1 calc PR A 1
C5 C 0.1403(13) 0.8171(11) -0.0085(7) 0.0454(16) Uani 0.627(5) 1 d PDU A 1
H5A H 0.2375 0.8145 -0.0057 0.055 Uiso 0.627(5) 1 calc PR A 1
H5B H 0.1230 0.8705 0.0286 0.055 Uiso 0.627(5) 1 calc PR A 1
C6 C 0.0657(8) 0.8452(5) -0.0893(4) 0.0323(19) Uani 0.627(5) 1 d PDU A 1
H6A H 0.0053 0.9054 -0.0875 0.039 Uiso 0.627(5) 1 calc PR A 1
H6B H 0.1299 0.8661 -0.1205 0.039 Uiso 0.627(5) 1 calc PR A 1
N1' N -0.0236(10) 0.6862(10) -0.1100(6) 0.042(3) Uani 0.373(5) 1 d PDU A 2
H1'C H -0.0793 0.6430 -0.1453 0.050 Uiso 0.373(5) 1 calc PR A 2
N2' N 0.1265(16) 0.8070(14) -0.0166(9) 0.0454(16) Uani 0.37 1 d PDU A 2
H2'C H 0.1820 0.8502 0.0186 0.055 Uiso 0.373(5) 1 calc PR A 2
C1' C -0.1036(14) 0.7695(14) -0.0817(12) 0.053(6) Uani 0.373(5) 1 d PDU A 2
H1'A H -0.1525 0.7387 -0.0450 0.063 Uiso 0.373(5) 1 calc PR A 2
H1'B H -0.1694 0.8000 -0.1252 0.063 Uiso 0.373(5) 1 calc PR A 2
C2' C -0.0086(15) 0.8550(10) -0.0421(11) 0.064(5) Uani 0.373(5) 1 d PDU A 2
H2'A H -0.0054 0.9137 -0.0782 0.077 Uiso 0.373(5) 1 calc PR A 2
H2'B H -0.0396 0.8832 0.0026 0.077 Uiso 0.373(5) 1 calc PR A 2
C3' C 0.043(2) 0.6240(10) -0.0418(8) 0.065(5) Uani 0.373(5) 1 d PDU A 2
H3'A H 0.1117 0.5772 -0.0548 0.078 Uiso 0.373(5) 1 calc PR A 2
H3'B H -0.0230 0.5802 -0.0231 0.078 Uiso 0.373(5) 1 calc PR A 2
C4' C 0.106(2) 0.7032(16) 0.0187(10) 0.0346(14) Uani 0.37 1 d PDU A 2
H4'A H 0.0480 0.7130 0.0556 0.041 Uiso 0.373(5) 1 calc PR A 2
H4'B H 0.1931 0.6759 0.0473 0.041 Uiso 0.373(5) 1 calc PR A 2
C5' C 0.0802(11) 0.7321(12) -0.1448(6) 0.039(3) Uani 0.373(5) 1 d PDU A 2
H5'A H 0.0389 0.7822 -0.1857 0.047 Uiso 0.373(5) 1 calc PR A 2
H5'B H 0.1238 0.6756 -0.1686 0.047 Uiso 0.373(5) 1 calc PR A 2
C6' C 0.1831(13) 0.7887(12) -0.0854(8) 0.046(3) Uani 0.373(5) 1 d PDU A 2
H6'A H 0.2651 0.7457 -0.0713 0.055 Uiso 0.373(5) 1 calc PR A 2
H6'B H 0.2062 0.8568 -0.1061 0.055 Uiso 0.373(5) 1 calc PR A 2

loop_
_atom_site_aniso_label
_atom_site_aniso_U_11
_atom_site_aniso_U_22
_atom_site_aniso_U_33
_atom_site_aniso_U_23
_atom_site_aniso_U_13
_atom_site_aniso_U_12
Sc1 0.0078(3) 0.0062(3) 0.0053(3) 0.0001(2) 0.0017(2) -0.0002(2)
Sc2 0.0076(3) 0.0058(3) 0.0074(3) -0.0008(3) 0.0020(2) -0.0002(2)
Sc3 0.0082(3) 0.0074(3) 0.0077(3) 0.0002(3) 0.0005(2) -0.0001(2)
Sc4 0.0086(3) 0.0069(3) 0.0069(3) 0.0000(3) 0.0012(2) 0.0007(2)
P1 0.0087(4) 0.0067(4) 0.0054(4) -0.0004(3) 0.0019(3) 0.0002(3)
P2 0.0074(4) 0.0060(4) 0.0065(4) -0.0008(3) 0.0004(3) 0.0006(3)
P3 0.0098(4) 0.0050(4) 0.0077(4) 0.0003(3) 0.0033(3) 0.0005(3)
P4 0.0094(4) 0.0075(4) 0.0060(4) 0.0001(3) 0.0014(3) 0.0002(3)
F1 0.0157(11) 0.0137(11) 0.0100(11) 0.0005(9) 0.0053(8) 0.0028(8)
F2 0.0159(11) 0.0116(11) 0.0131(11) 0.0007(9) -0.0009(9) -0.0019(8)
O1 0.0148(12) 0.0124(13) 0.0076(13) 0.0021(10) -0.0005(10) -0.0019(10)
O2 0.0096(12) 0.0140(13) 0.0079(12) -0.0002(10) 0.0004(10) -0.0004(10)
O3 0.0133(13) 0.0199(14) 0.0123(13) -0.0031(11) 0.0060(11) 0.0037(11)
O4 0.0191(13) 0.0055(12) 0.0098(13) 0.0001(10) -0.0005(10) -0.0022(10)
O5 0.0140(12) 0.0047(12) 0.0143(13) 0.0024(10) 0.0031(10) -0.0010(10)
O6 0.0122(12) 0.0111(13) 0.0089(13) -0.0025(10) 0.0022(10) 0.0009(10)
O7 0.0076(11) 0.0110(13) 0.0088(12) 0.0002(10) -0.0009(9) 0.0008(9)
O8 0.0082(12) 0.0136(13) 0.0106(13) -0.0006(10) 0.0022(10) -0.0011(10)
O9 0.0106(12) 0.0127(13) 0.0128(13) -0.0006(10) 0.0015(10) -0.0004(10)
O10 0.0181(13) 0.0060(12) 0.0138(13) 0.0005(10) 0.0102(11) -0.0005(10)
O11 0.0143(13) 0.0064(12) 0.0124(13) 0.0019(10) 0.0039(10) 0.0008(10)
O12 0.0111(12) 0.0083(12) 0.0118(13) -0.0017(10) 0.0010(10) -0.0023(9)
O13 0.0110(12) 0.0097(12) 0.0075(12) 0.0000(10) 0.0019(10) 0.0006(10)
O14 0.0139(12) 0.0086(12) 0.0102(13) -0.0006(10) 0.0037(10) -0.0026(10)
O15 0.0098(12) 0.0082(12) 0.0146(13) -0.0010(10) 0.0026(10) 0.0006(9)
O16 0.0170(13) 0.0143(13) 0.0062(12) 0.0018(10) 0.0012(10) 0.0017(10)
O17 0.0218(14) 0.0102(13) 0.0089(13) 0.0005(11) 0.0004(11) -0.0002(11)
O18 0.0104(13) 0.0227(15) 0.0113(14) -0.0047(12) -0.0008(10) 0.0066(11)
O19 0.0157(13) 0.0090(13) 0.0201(15) 0.0004(11) 0.0050(11) 0.0003(11)
O20 0.0186(15) 0.0248(16) 0.0184(15) 0.0060(13) 0.0003(12) -0.0054(12)
N1 0.032(3) 0.042(3) 0.023(3) 0.008(2) -0.009(2) 0.002(2)
N2 0.021(3) 0.013(3) 0.013(3) 0.005(2) 0.000(2) -0.003(2)
C1 0.022(3) 0.052(5) 0.017(3) 0.012(3) 0.006(3) 0.013(3)
C2 0.024(4) 0.042(6) 0.016(4) -0.005(4) 0.009(3) -0.001(3)
C3 0.016(3) 0.032(4) 0.037(4) 0.009(3) 0.004(3) 0.010(3)
C4 0.020(4) 0.035(4) 0.023(4) -0.006(3) -0.006(3) 0.020(3)
C5 0.059(4) 0.040(3) 0.028(3) -0.003(3) -0.009(3) -0.017(3)
C6 0.047(5) 0.022(4) 0.024(4) 0.007(3) -0.001(3) -0.014(3)
N1' 0.033(7) 0.062(9) 0.027(6) -0.019(6) -0.002(5) -0.010(6)
N2' 0.059(4) 0.040(3) 0.028(3) -0.003(3) -0.009(3) -0.017(3)
C1' 0.026(7) 0.089(15) 0.043(11) -0.007(10) 0.005(7) 0.018(7)
C2' 0.081(9) 0.028(8) 0.091(15) 0.001(7) 0.033(9) 0.012(7)
C3' 0.115(18) 0.022(7) 0.056(9) -0.002(6) 0.014(10) 0.001(8)
C4' 0.032(3) 0.042(3) 0.023(3) 0.008(2) -0.009(2) 0.002(2)
C5' 0.022(6) 0.071(11) 0.022(6) -0.009(6) 0.002(5) 0.016(6)
C6' 0.039(7) 0.045(9) 0.052(8) 0.001(7) 0.009(6) -0.013(6)
